data_7708708
loop_
_publ_author_name
'Guesne, Sebastien'
'Connole, Laura'
'Kim, Stephanie'
'Motevalli, Majid'
'Robson, Lesley'
'Michael-Titus, Adina T'
'Sullivan, Alice'

_publ_section_title
;
 Umbelliferyloxymethyl Phosphonate Compounds- weakly binding zinc
 ionophores with neuroprotective properties
;
_journal_name_full 'Dalton Transactions'
_journal_paper_doi 10.1039/D1DT02298A
_journal_year 2021
_chemical_formula_sum 'C13 H20 Na3 O10 P'
_chemical_formula_weight 436.23
_space_group_crystal_system monoclinic
_space_group_IT_number 14
_space_group_name_Hall '-P 2yn'
_space_group_name_H-M_alt 'P 1 21/n 1'
_atom_sites_solution_hydrogens mixed
_atom_sites_solution_primary direct
_atom_sites_solution_secondary difmap
_audit_creation_method SHELXL-2018/3
_audit_update_record
;
2021-10-29 deposited with the CCDC.	2021-11-02 downloaded from the CCDC.
;
_cell_angle_alpha 90
_cell_angle_beta 106.7280(10)
_cell_angle_gamma 90
_cell_formula_units_Z 4
_cell_length_a 14.7973(8)
_cell_length_b 6.4554(3)
_cell_length_c 20.7665(11)
_cell_measurement_reflns_used 6092
_cell_measurement_temperature 100(2)
_cell_measurement_theta_max 27.3910
_cell_measurement_theta_min 2,7601
_cell_volume 1899.72(17)
_computing_cell_refinement 'Bruker SAINT'
_computing_data_collection 'Bruker APEX2'
_computing_data_reduction 'Bruker SAINT'
_computing_molecular_graphics 'Bruker SHELXTL'
_computing_publication_material 'WinGX publication routines (Farrugia, 1999)'
_computing_structure_refinement 'SHELXL-2018/3 (Sheldrick, 2018)'
_computing_structure_solution 'SHELXS-97 (Sheldrick, 2008)'
_diffrn_ambient_temperature 100(2)
_diffrn_detector_area_resol_mean 8.3333
_diffrn_measured_fraction_theta_full 0.997
_diffrn_measured_fraction_theta_max 0.995
_diffrn_measurement_device_type 'Bruker APEX-II CCD'
_diffrn_measurement_method '\f and \w scans'
_diffrn_radiation_type MoK\a
_diffrn_radiation_wavelength 0.71073
_diffrn_reflns_av_R_equivalents 0.0448
_diffrn_reflns_av_unetI/netI 0.0308
_diffrn_reflns_Laue_measured_fraction_full 0.997
_diffrn_reflns_Laue_measured_fraction_max 0.995
_diffrn_reflns_limit_h_max 19
_diffrn_reflns_limit_h_min -19
_diffrn_reflns_limit_k_max 8
_diffrn_reflns_limit_k_min -8
_diffrn_reflns_limit_l_max 26
_diffrn_reflns_limit_l_min -26
_diffrn_reflns_number 24285
_diffrn_reflns_point_group_measured_fraction_full 0.997
_diffrn_reflns_point_group_measured_fraction_max 0.995
_diffrn_reflns_theta_full 25.242
_diffrn_reflns_theta_max 27.522
_diffrn_reflns_theta_min 1.505
_diffrn_source 'sealed tube'
_exptl_absorpt_coefficient_mu 0.262
_exptl_absorpt_correction_T_max 0.95
_exptl_absorpt_correction_T_min 0.89
_exptl_absorpt_correction_type multi-scan
_exptl_absorpt_process_details 'SADABS V2008/1 (Bruker AXS)'
_exptl_crystal_colour orange
_exptl_crystal_density_diffrn 1.525
_exptl_crystal_description Block
_exptl_crystal_F_000 904
_exptl_crystal_size_max 0.480
_exptl_crystal_size_mid 0.240
_exptl_crystal_size_min 0.200
_refine_diff_density_max 0.402
_refine_diff_density_min -0.256
_refine_diff_density_rms 0.061
_refine_ls_extinction_method none
_refine_ls_goodness_of_fit_ref 1.049
_refine_ls_hydrogen_treatment mixed
_refine_ls_matrix_type full
_refine_ls_number_parameters 312
_refine_ls_number_reflns 4355
_refine_ls_number_restraints 0
_refine_ls_restrained_S_all 1.049
_refine_ls_R_factor_all 0.0490
_refine_ls_R_factor_gt 0.0328
_refine_ls_shift/su_max 0.000
_refine_ls_shift/su_mean 0.000
_refine_ls_structure_factor_coef Fsqd
_refine_ls_weighting_details 'w=1/[\s^2^(Fo^2^)+(0.0410P)^2^+0.7365P] where P=(Fo^2^+2Fc^2^)/3'
_refine_ls_weighting_scheme calc
_refine_ls_wR_factor_gt 0.0754
_refine_ls_wR_factor_ref 0.0828
_reflns_Friedel_coverage 0.000
_reflns_number_gt 3494
_reflns_number_total 4355
_reflns_threshold_expression 'I > 2\s(I)'
_cod_data_source_file d1dt02298a2.cif
_cod_data_source_block shelx_CCDC1
_cod_original_sg_symbol_H-M 'P 21/n'
_cod_database_code 7708708
_shelx_shelxl_version_number 2018/3
_shelx_space_group_comment
;
The symmetry employed for this shelxl refinement is uniquely defined
by the following loop, which should always be used as a source of
symmetry information in preference to the above space-group names.
They are only intended as comments.
;
_shelx_estimated_absorpt_t_min 0.884
_shelx_estimated_absorpt_t_max 0.949

loop_
_space_group_symop_operation_xyz
'x, y, z'
'-x+1/2, y+1/2, -z+1/2'
'-x, -y, -z'
'x-1/2, -y-1/2, z-1/2'

loop_
_atom_site_label
_atom_site_type_symbol
_atom_site_fract_x
_atom_site_fract_y
_atom_site_fract_z
_atom_site_U_iso_or_equiv
_atom_site_adp_type
_atom_site_occupancy
_atom_site_site_symmetry_order
_atom_site_calc_flag
_atom_site_refinement_flags_posn
_atom_site_refinement_flags_adp
_atom_site_refinement_flags_occupancy
_atom_site_disorder_assembly
_atom_site_disorder_group
C1 C 0.21957(11) 0.7373(3) 0.43555(8) 0.0118(3) Uani 1 1 d . . . . .
C2 C 0.19359(11) 0.6951(3) 0.49528(8) 0.0126(3) Uani 1 1 d . . . . .
C3 C 0.13581(12) 0.5264(3) 0.49590(8) 0.0163(3) Uani 1 1 d . . . . .
H3 H 0.117170 0.500921 0.535303 0.020 Uiso 1 1 calc R U . . .
C4 C 0.10380(12) 0.3925(3) 0.44145(8) 0.0165(3) Uani 1 1 d . . . . .
H4 H 0.066189 0.275229 0.444031 0.020 Uiso 1 1 calc R U . . .
C5 C 0.12863(11) 0.4359(3) 0.38342(8) 0.0124(3) Uani 1 1 d . . . . .
C6 C 0.18500(11) 0.6042(3) 0.38036(8) 0.0123(3) Uani 1 1 d . . . . .
H6 H 0.200788 0.630554 0.339906 0.015 Uiso 1 1 calc R U . . .
C7 C 0.06462(12) 0.1168(3) 0.32913(8) 0.0125(3) Uani 1 1 d . . . . .
C8 C -0.12355(13) -0.1722(3) 0.25497(10) 0.0231(4) Uani 1 1 d . . . . .
C9 C -0.1442(2) -0.3646(4) 0.28921(14) 0.0427(6) Uani 1 1 d . . . . .
C10 C -0.10074(11) -0.3001(3) 0.08710(7) 0.0119(3) Uani 1 1 d . . . . .
C11 C -0.19262(12) -0.3884(3) 0.09081(8) 0.0131(3) Uani 1 1 d . . . . .
C12 C -0.27989(11) -0.3398(3) 0.05384(8) 0.0139(3) Uani 1 1 d . . . . .
C13 C -0.36278(13) -0.4412(3) 0.06956(10) 0.0226(4) Uani 1 1 d . . . . .
Na1 Na -0.06262(4) 0.22435(10) 0.08671(3) 0.01324(15) Uani 1 1 d . . . . .
Na2 Na 0.05706(4) 0.50967(10) 0.21836(3) 0.01389(15) Uani 1 1 d . . . . .
Na3 Na 0.10371(5) -0.17893(10) 0.11541(3) 0.01588(15) Uani 1 1 d . . . . .
O1 O 0.27437(8) 0.89282(18) 0.43037(5) 0.0138(2) Uani 1 1 d . . . . .
O2 O 0.09925(8) 0.32173(18) 0.32458(5) 0.0148(2) Uani 1 1 d . . . . .
O3 O -0.02843(8) -0.18771(18) 0.25046(6) 0.0160(3) Uani 1 1 d . . . . .
O4 O 0.11475(8) -0.0701(2) 0.22579(6) 0.0185(3) Uani 1 1 d . . . . .
O5 O -0.02745(8) 0.17781(18) 0.20079(5) 0.0149(2) Uani 1 1 d . . . . .
O6 O 0.19622(9) 0.5207(2) 0.18543(7) 0.0175(3) Uani 1 1 d . . . . .
O7 O -0.02869(8) 0.58523(18) 0.10917(6) 0.0145(2) Uani 1 1 d . . . . .
O8 O -0.16199(9) 0.2508(2) -0.02176(6) 0.0144(2) Uani 1 1 d . . . . .
O9 O 0.07379(9) 0.1485(2) 0.06165(7) 0.0163(3) Uani 1 1 d . . . . .
O10 O -0.09800(8) -0.12105(18) 0.06469(6) 0.0155(2) Uani 1 1 d . . . . .
P1 P 0.03177(3) 0.01482(7) 0.24386(2) 0.01163(10) Uani 1 1 d . . . . .
H11A H -0.1865(13) -0.496(3) 0.1260(9) 0.014(5) Uiso 1 1 d . . . . .
H7A H 0.0090(14) 0.122(3) 0.3443(9) 0.018(5) Uiso 1 1 d . . . . .
H7B H 0.1125(14) 0.035(3) 0.3598(10) 0.020(5) Uiso 1 1 d . . . . .
H8B H -0.1283(14) -0.044(3) 0.2782(10) 0.019(5) Uiso 1 1 d . . . . .
H8A H -0.1663(15) -0.156(3) 0.2103(11) 0.026(5) Uiso 1 1 d . . . . .
H13C H -0.3438(14) -0.541(4) 0.1053(10) 0.025(5) Uiso 1 1 d . . . . .
H8E H -0.1864(16) 0.371(4) -0.0319(11) 0.034(6) Uiso 1 1 d . . . . .
H9E H 0.1150(17) 0.239(4) 0.0699(12) 0.034(7) Uiso 1 1 d . . . . .
H8D H -0.1974(18) 0.177(4) -0.0198(12) 0.039(8) Uiso 1 1 d . . . . .
H13A H -0.4005(16) -0.334(4) 0.0837(11) 0.032(6) Uiso 1 1 d . . . . .
H13B H -0.4032(17) -0.517(4) 0.0310(12) 0.039(7) Uiso 1 1 d . . . . .
H6B H 0.2079(17) 0.470(4) 0.1523(13) 0.042(7) Uiso 1 1 d . . . . .
H9B H -0.2082(19) -0.363(4) 0.2956(13) 0.049(7) Uiso 1 1 d . . . . .
H9D H 0.0688(18) 0.127(4) 0.0213(14) 0.045(8) Uiso 1 1 d . . . . .
H9C H -0.1381(18) -0.491(4) 0.2653(13) 0.046(7) Uiso 1 1 d . . . . .
H9A H -0.0979(18) -0.370(4) 0.3339(13) 0.042(7) Uiso 1 1 d . . . . .
H6A H 0.2471(18) 0.515(4) 0.2160(12) 0.035(7) Uiso 1 1 d . . . . .

loop_
_atom_site_aniso_label
_atom_site_aniso_U_11
_atom_site_aniso_U_22
_atom_site_aniso_U_33
_atom_site_aniso_U_23
_atom_site_aniso_U_13
_atom_site_aniso_U_12
C1 0.0096(7) 0.0113(8) 0.0128(7) 0.0004(6) 0.0005(6) 0.0007(6)
C2 0.0113(7) 0.0147(8) 0.0103(7) -0.0016(6) 0.0008(6) -0.0003(6)
C3 0.0185(8) 0.0206(9) 0.0111(7) -0.0019(6) 0.0061(6) -0.0047(7)
C4 0.0164(8) 0.0176(9) 0.0147(8) -0.0015(7) 0.0033(6) -0.0082(7)
C5 0.0124(7) 0.0128(8) 0.0092(7) -0.0020(6) -0.0014(6) 0.0007(6)
C6 0.0128(8) 0.0139(8) 0.0098(7) 0.0013(6) 0.0026(6) -0.0002(6)
C7 0.0153(8) 0.0104(8) 0.0110(7) -0.0004(6) 0.0026(6) -0.0015(6)
C8 0.0218(9) 0.0265(11) 0.0226(10) -0.0094(8) 0.0092(8) -0.0085(8)
C9 0.0547(16) 0.0375(15) 0.0460(15) -0.0085(11) 0.0306(13) -0.0224(12)
C10 0.0146(8) 0.0114(8) 0.0080(7) -0.0026(6) 0.0005(6) 0.0008(6)
C11 0.0172(8) 0.0113(8) 0.0101(7) 0.0014(6) 0.0025(6) 0.0009(6)
C12 0.0172(8) 0.0147(8) 0.0095(7) -0.0005(6) 0.0032(6) 0.0018(6)
C13 0.0183(9) 0.0281(11) 0.0215(9) 0.0089(8) 0.0057(7) 0.0019(8)
Na1 0.0149(3) 0.0117(3) 0.0112(3) -0.0003(2) 0.0007(2) 0.0011(2)
Na2 0.0145(3) 0.0142(4) 0.0115(3) 0.0017(3) 0.0015(2) 0.0014(3)
Na3 0.0201(3) 0.0140(3) 0.0142(3) -0.0002(3) 0.0058(3) -0.0001(3)
O1 0.0159(6) 0.0123(6) 0.0126(5) -0.0005(4) 0.0034(4) -0.0039(4)
O2 0.0213(6) 0.0122(6) 0.0095(5) -0.0025(4) 0.0020(5) -0.0063(5)
O3 0.0203(6) 0.0118(6) 0.0158(6) -0.0021(5) 0.0049(5) -0.0028(5)
O4 0.0174(6) 0.0229(7) 0.0147(6) -0.0038(5) 0.0040(5) 0.0028(5)
O5 0.0175(6) 0.0138(6) 0.0109(5) -0.0001(4) 0.0003(4) -0.0008(5)
O6 0.0145(6) 0.0229(7) 0.0140(6) -0.0042(5) 0.0025(5) 0.0018(5)
O7 0.0131(6) 0.0139(6) 0.0137(5) -0.0005(4) -0.0006(4) 0.0014(4)
O8 0.0153(6) 0.0104(6) 0.0158(6) 0.0022(5) 0.0018(5) 0.0001(5)
O9 0.0165(6) 0.0151(7) 0.0171(6) -0.0007(5) 0.0044(5) -0.0014(5)
O10 0.0196(6) 0.0110(6) 0.0146(6) 0.0009(5) 0.0025(5) -0.0016(5)
P1 0.0139(2) 0.0109(2) 0.00917(19) -0.00164(15) 0.00188(15) -0.00062(16)

loop_
_atom_type_symbol
_atom_type_description
_atom_type_scat_dispersion_real
_atom_type_scat_dispersion_imag
_atom_type_scat_source
C C 0.0033 0.0016 'International Tables Vol C Tables 4.2.6.8 and 6.1.1.4'
H H 0.0000 0.0000 'International Tables Vol C Tables 4.2.6.8 and 6.1.1.4'
O O 0.0106 0.0060 'International Tables Vol C Tables 4.2.6.8 and 6.1.1.4'
Na Na 0.0362 0.0249 'International Tables Vol C Tables 4.2.6.8 and 6.1.1.4'
P P 0.1023 0.0942 'International Tables Vol C Tables 4.2.6.8 and 6.1.1.4'

loop_
_geom_angle_atom_site_label_1
_geom_angle_atom_site_label_2
_geom_angle_atom_site_label_3
_geom_angle
_geom_angle_site_symmetry_1
_geom_angle_site_symmetry_3
_geom_angle_publ_flag
O1 C1 C6 119.25(14) . . ?
O1 C1 C2 122.96(14) . . ?
C6 C1 C2 117.79(14) . . ?
C3 C2 C1 118.62(15) . . ?
C3 C2 C12 120.11(14) . 4_666 ?
C1 C2 C12 121.01(15) . 4_666 ?
C2 C3 C4 123.10(15) . . ?
C2 C3 H3 118.4 . . ?
C4 C3 H3 118.4 . . ?
C5 C4 C3 117.82(15) . . ?
C5 C4 H4 121.1 . . ?
C3 C4 H4 121.1 . . ?
C6 C5 O2 114.70(14) . . ?
C6 C5 C4 120.90(15) . . ?
O2 C5 C4 124.39(15) . . ?
C5 C6 C1 121.73(14) . . ?
C5 C6 H6 119.1 . . ?
C1 C6 H6 119.1 . . ?
O2 C7 P1 105.69(10) . . ?
O2 C7 H7A 110.1(12) . . ?
P1 C7 H7A 108.5(11) . . ?
O2 C7 H7B 110.0(12) . . ?
P1 C7 H7B 112.6(12) . . ?
H7A C7 H7B 109.9(16) . . ?
O3 C8 C9 107.93(18) . . ?
O3 C8 H8B 107.6(12) . . ?
C9 C8 H8B 114.6(12) . . ?
O3 C8 H8A 109.1(12) . . ?
C9 C8 H8A 112.1(13) . . ?
H8B C8 H8A 105.4(18) . . ?
C8 C9 H9B 112.6(16) . . ?
C8 C9 H9C 113.0(15) . . ?
H9B C9 H9C 108(2) . . ?
C8 C9 H9A 107.2(15) . . ?
H9B C9 H9A 108(2) . . ?
H9C C9 H9A 108(2) . . ?
O10 C10 O7 123.98(15) . 1_545 ?
O10 C10 C11 119.89(14) . . ?
O7 C10 C11 116.11(14) 1_545 . ?
O10 C10 Na3 72.22(9) . . ?
O7 C10 Na3 52.39(8) 1_545 . ?
C11 C10 Na3 164.68(11) . . ?
O10 C10 Na1 151.93(11) . 1_545 ?
O7 C10 Na1 45.12(8) 1_545 1_545 ?
C11 C10 Na1 78.06(9) . 1_545 ?
Na3 C10 Na1 94.80(5) . 1_545 ?
C12 C11 C10 128.53(15) . . ?
C12 C11 H11A 117.1(11) . . ?
C10 C11 H11A 114.4(11) . . ?
C11 C12 C2 126.80(15) . 4_565 ?
C11 C12 C13 119.06(15) . . ?
C2 C12 C13 114.13(14) 4_565 . ?
C12 C13 H13C 112.5(12) . . ?
C12 C13 H13A 108.9(13) . . ?
H13C C13 H13A 107.9(18) . . ?
C12 C13 H13B 112.5(13) . . ?
H13C C13 H13B 105.7(19) . . ?
H13A C13 H13B 109.2(19) . . ?
O9 Na1 O5 104.78(5) . . ?
O9 Na1 O10 84.97(5) . . ?
O5 Na1 O10 92.82(5) . . ?
O9 Na1 O8 98.62(5) . . ?
O5 Na1 O8 154.99(5) . . ?
O10 Na1 O8 80.44(5) . . ?
O9 Na1 O7 95.94(5) . . ?
O5 Na1 O7 87.35(4) . . ?
O10 Na1 O7 178.99(5) . . ?
O8 Na1 O7 99.00(5) . . ?
O9 Na1 C10 112.62(5) . 1_565 ?
O5 Na1 C10 96.52(4) . 1_565 ?
O10 Na1 C10 157.01(5) . 1_565 ?
O8 Na1 C10 82.27(5) . 1_565 ?
O7 Na1 C10 22.02(4) . 1_565 ?
O9 Na1 Na2 90.55(4) . . ?
O5 Na1 Na2 47.12(3) . . ?
O10 Na1 Na2 136.90(4) . . ?
O8 Na1 Na2 142.41(4) . . ?
O7 Na1 Na2 43.59(3) . . ?
C10 Na1 Na2 60.69(3) 1_565 . ?
O9 Na1 P1 89.29(4) . . ?
O5 Na1 P1 19.67(3) . . ?
O10 Na1 P1 79.32(3) . . ?
O8 Na1 P1 157.50(4) . . ?
O7 Na1 P1 101.09(3) . . ?
C10 Na1 P1 114.14(3) 1_565 . ?
Na2 Na1 P1 57.743(16) . . ?
O9 Na1 Na3 41.93(3) . . ?
O5 Na1 Na3 77.77(4) . . ?
O10 Na1 Na3 54.91(3) . . ?
O8 Na1 Na3 115.94(4) . . ?
O7 Na1 Na3 126.08(4) . . ?
C10 Na1 Na3 147.83(4) 1_565 . ?
Na2 Na1 Na3 95.11(2) . . ?
P1 Na1 Na3 58.253(16) . . ?
O9 Na1 Na3 68.20(4) . 3 ?
O5 Na1 Na3 167.54(4) . 3 ?
O10 Na1 Na3 76.59(3) . 3 ?
O8 Na1 Na3 30.49(3) . 3 ?
O7 Na1 Na3 103.35(3) . 3 ?
C10 Na1 Na3 95.74(3) 1_565 3 ?
Na2 Na1 Na3 140.13(2) . 3 ?
P1 Na1 Na3 148.14(2) . 3 ?
Na3 Na1 Na3 90.631(19) . 3 ?
O9 Na1 H8D 107.5(6) . . ?
O5 Na1 H8D 140.6(6) . . ?
O10 Na1 H8D 68.5(6) . . ?
O8 Na1 H8D 16.2(6) . . ?
O7 Na1 H8D 110.8(6) . . ?
C10 Na1 H8D 91.4(6) 1_565 . ?
Na2 Na1 H8D 151.3(6) . . ?
P1 Na1 H8D 141.6(6) . . ?
Na3 Na1 H8D 113.3(6) . . ?
Na3 Na1 H8D 41.1(6) 3 . ?
O7 Na2 O6 89.30(5) . . ?
O7 Na2 O2 156.84(5) . . ?
O6 Na2 O2 105.12(5) . . ?
O7 Na2 O5 85.75(4) . . ?
O6 Na2 O5 115.77(5) . . ?
O2 Na2 O5 71.74(4) . . ?
O7 Na2 O3 85.42(4) . 1_565 ?
O6 Na2 O3 127.03(5) . 1_565 ?
O2 Na2 O3 99.43(4) . 1_565 ?
O5 Na2 O3 116.30(5) . 1_565 ?
O7 Na2 O4 85.59(4) . 1_565 ?
O6 Na2 O4 73.23(4) . 1_565 ?
O2 Na2 O4 115.63(4) . 1_565 ?
O5 Na2 O4 167.42(4) . 1_565 ?
O3 Na2 O4 53.83(4) 1_565 1_565 ?
O7 Na2 Na3 50.59(3) . 1_565 ?
O6 Na2 Na3 53.28(4) . 1_565 ?
O2 Na2 Na3 151.95(4) . 1_565 ?
O5 Na2 Na3 131.11(4) . 1_565 ?
O3 Na2 Na3 84.82(3) 1_565 1_565 ?
O4 Na2 Na3 46.00(3) 1_565 1_565 ?
O7 Na2 P1 107.97(4) . . ?
O6 Na2 P1 103.12(4) . . ?
O2 Na2 P1 51.66(3) . . ?
O5 Na2 P1 25.33(3) . . ?
O3 Na2 P1 128.59(4) 1_565 . ?
O4 Na2 P1 166.08(3) 1_565 . ?
Na3 Na2 P1 142.06(2) 1_565 . ?
O7 Na2 P1 83.95(3) . 1_565 ?
O6 Na2 P1 99.44(4) . 1_565 ?
O2 Na2 P1 110.71(3) . 1_565 ?
O5 Na2 P1 143.11(4) . 1_565 ?
O3 Na2 P1 27.59(3) 1_565 1_565 ?
O4 Na2 P1 26.27(3) 1_565 1_565 ?
Na3 Na2 P1 62.716(18) 1_565 1_565 ?
P1 Na2 P1 154.47(2) . 1_565 ?
O7 Na2 Na1 45.78(3) . . ?
O6 Na2 Na1 94.64(4) . . ?
O2 Na2 Na1 113.75(4) . . ?
O5 Na2 Na1 43.24(3) . . ?
O3 Na2 Na1 117.05(4) 1_565 . ?
O4 Na2 Na1 130.61(3) 1_565 . ?
Na3 Na2 Na1 87.97(2) 1_565 . ?
P1 Na2 Na1 62.461(17) . . ?
P1 Na2 Na1 127.52(2) 1_565 . ?
O4 Na3 O9 98.25(5) . . ?
O4 Na3 O8 155.38(5) . 3 ?
O9 Na3 O8 81.49(5) . 3 ?
O4 Na3 O7 93.84(5) . 1_545 ?
O9 Na3 O7 119.33(5) . 1_545 ?
O8 Na3 O7 107.84(5) 3 1_545 ?
O4 Na3 O6 78.35(5) . 1_545 ?
O9 Na3 O6 159.35(5) . 1_545 ?
O8 Na3 O6 93.20(5) 3 1_545 ?
O7 Na3 O6 81.31(4) 1_545 1_545 ?
O4 Na3 O10 95.23(4) . . ?
O9 Na3 O10 71.33(4) . . ?
O8 Na3 O10 107.79(4) 3 . ?
O7 Na3 O10 48.39(4) 1_545 . ?
O6 Na3 O10 129.05(4) 1_545 . ?
O4 Na3 C10 92.97(5) . . ?
O9 Na3 C10 95.66(5) . . ?
O8 Na3 C10 111.60(5) 3 . ?
O7 Na3 C10 24.20(4) 1_545 . ?
O6 Na3 C10 104.82(5) 1_545 . ?
O10 Na3 C10 24.35(4) . . ?
O4 Na3 Na2 59.87(4) . 1_545 ?
O9 Na3 Na2 147.13(4) . 1_545 ?
O8 Na3 Na2 128.99(4) 3 1_545 ?
O7 Na3 Na2 46.62(3) 1_545 1_545 ?
O6 Na3 Na2 47.15(3) 1_545 1_545 ?
O10 Na3 Na2 85.69(3) . 1_545 ?
C10 Na3 Na2 64.11(3) . 1_545 ?
O4 Na3 P1 22.01(3) . . ?
O9 Na3 P1 89.04(4) . . ?
O8 Na3 P1 169.37(4) 3 . ?
O7 Na3 P1 80.99(3) 1_545 . ?
O6 Na3 P1 94.02(3) 1_545 . ?
O10 Na3 P1 73.33(3) . . ?
C10 Na3 P1 73.97(3) . . ?
Na2 Na3 P1 61.383(18) 1_545 . ?
O4 Na3 Na1 78.07(4) . . ?
O9 Na3 Na1 39.93(3) . . ?
O8 Na3 Na1 113.90(4) 3 . ?
O7 Na3 Na1 86.63(3) 1_545 . ?
O6 Na3 Na1 152.65(4) 1_545 . ?
O10 Na3 Na1 40.77(3) . . ?
C10 Na3 Na1 62.90(4) . . ?
Na2 Na3 Na1 107.94(2) 1_545 . ?
P1 Na3 Na1 59.726(16) . . ?
O4 Na3 Na1 166.15(4) . 3 ?
O9 Na3 Na1 68.09(4) . 3 ?
O8 Na3 Na1 29.45(3) 3 3 ?
O7 Na3 Na1 91.19(3) 1_545 3 ?
O6 Na3 Na1 115.21(4) 1_545 3 ?
O10 Na3 Na1 78.56(3) . 3 ?
C10 Na3 Na1 86.37(3) . 3 ?
Na2 Na3 Na1 130.98(2) 1_545 3 ?
P1 Na3 Na1 148.34(2) . 3 ?
Na1 Na3 Na1 89.370(19) . 3 ?
C5 O2 C7 117.44(12) . . ?
C5 O2 Na2 117.86(10) . . ?
C7 O2 Na2 121.11(9) . . ?
C8 O3 P1 121.59(11) . . ?
C8 O3 Na2 130.21(10) . 1_545 ?
P1 O3 Na2 105.95(6) . 1_545 ?
P1 O4 Na3 121.57(7) . . ?
P1 O4 Na2 96.25(6) . 1_545 ?
Na3 O4 Na2 74.12(4) . 1_545 ?
P1 O5 Na1 129.14(7) . . ?
P1 O5 Na2 109.91(6) . . ?
Na1 O5 Na2 89.64(4) . . ?
Na2 O6 Na3 79.57(4) . 1_565 ?
Na2 O6 H6B 130.0(17) . . ?
Na3 O6 H6B 92.0(18) 1_565 . ?
Na2 O6 H6A 116.9(16) . . ?
Na3 O6 H6A 133.1(17) 1_565 . ?
H6B O6 H6A 105(2) . . ?
C10 O7 Na2 130.12(10) 1_565 . ?
C10 O7 Na1 112.86(10) 1_565 . ?
Na2 O7 Na1 90.63(5) . . ?
C10 O7 Na3 103.41(10) 1_565 1_565 ?
Na2 O7 Na3 82.80(4) . 1_565 ?
Na1 O7 Na3 136.99(5) . 1_565 ?
Na1 O8 Na3 120.06(6) . 3 ?
Na1 O8 H8E 114.3(15) . . ?
Na3 O8 H8E 101.5(15) 3 . ?
Na1 O8 H8D 99(2) . . ?
Na3 O8 H8D 111(2) 3 . ?
H8E O8 H8D 111(3) . . ?
Na1 O9 Na3 98.14(5) . . ?
Na1 O9 H9E 116.7(16) . . ?
Na3 O9 H9E 120.4(17) . . ?
Na1 O9 H9D 116.0(18) . . ?
Na3 O9 H9D 106.1(19) . . ?
H9E O9 H9D 100(2) . . ?
C10 O10 Na1 148.16(10) . . ?
C10 O10 Na3 83.43(9) . . ?
Na1 O10 Na3 84.32(4) . . ?
O4 P1 O5 119.59(7) . . ?
O4 P1 O3 103.85(7) . . ?
O5 P1 O3 112.34(7) . . ?
O4 P1 C7 111.71(7) . . ?
O5 P1 C7 105.96(7) . . ?
O3 P1 C7 102.13(7) . . ?

loop_
_geom_bond_atom_site_label_1
_geom_bond_atom_site_label_2
_geom_bond_distance
_geom_bond_site_symmetry_2
_geom_bond_publ_flag
C1 O1 1.3141(19) . ?
C1 C6 1.406(2) . ?
C1 C2 1.427(2) . ?
C2 C3 1.387(2) . ?
C2 C12 1.493(2) 4_666 ?
C3 C4 1.393(2) . ?
C3 H3 0.9500 . ?
C4 C5 1.386(2) . ?
C4 H4 0.9500 . ?
C5 C6 1.382(2) . ?
C5 O2 1.3855(18) . ?
C6 H6 0.9500 . ?
C7 O2 1.432(2) . ?
C7 P1 1.8192(16) . ?
C7 H7A 0.96(2) . ?
C7 H7B 0.96(2) . ?
C8 O3 1.441(2) . ?
C8 C9 1.506(3) . ?
C8 H8B 0.97(2) . ?
C8 H8A 0.97(2) . ?
C9 H9B 0.99(3) . ?
C9 H9C 0.97(3) . ?
C9 H9A 0.98(3) . ?
C10 O10 1.251(2) . ?
C10 O7 1.2702(19) 1_545 ?
C10 C11 1.497(2) . ?
C10 Na3 3.0144(17) . ?
C10 Na1 3.1216(18) 1_545 ?
C11 C12 1.336(2) . ?
C11 H11A 0.994(19) . ?
C12 C13 1.507(2) . ?
C13 H13C 0.96(2) . ?
C13 H13A 0.99(2) . ?
C13 H13B 0.98(2) . ?
Na1 O9 2.2781(14) . ?
Na1 O5 2.2943(12) . ?
Na1 O10 2.3058(13) . ?
Na1 O8 2.3148(13) . ?
Na1 O7 2.4004(13) . ?
Na1 Na2 3.3490(9) . ?
Na1 P1 3.4361(7) . ?
Na1 Na3 3.5136(9) . ?
Na1 Na3 4.0747(9) 3 ?
Na1 H8D 2.53(3) . ?
Na2 O7 2.3092(12) . ?
Na2 O6 2.3501(14) . ?
Na2 O2 2.4361(13) . ?
Na2 O5 2.4543(13) . ?
Na2 O3 2.5193(13) 1_565 ?
Na2 O4 2.8348(15) 1_565 ?
Na2 Na3 3.1524(9) 1_565 ?
Na2 P1 3.2771(8) . ?
Na2 P1 3.3419(8) 1_565 ?
Na3 O4 2.3578(13) . ?
Na3 O9 2.3717(14) . ?
Na3 O8 2.3887(14) 3 ?
Na3 O7 2.4550(13) 1_545 ?
Na3 O6 2.5694(15) 1_545 ?
Na3 O10 2.8893(13) . ?
Na3 P1 3.3833(8) . ?
O3 P1 1.6099(12) . ?
O4 P1 1.4880(12) . ?
O5 P1 1.4912(12) . ?
O6 H6B 0.83(3) . ?
O6 H6A 0.83(3) . ?
O8 H8E 0.85(3) . ?
O8 H8D 0.72(3) . ?
O9 H9E 0.83(3) . ?
O9 H9D 0.83(3) . ?

loop_
_geom_hbond_atom_site_label_D
_geom_hbond_atom_site_label_H
_geom_hbond_atom_site_label_A
_geom_hbond_distance_DH
_geom_hbond_distance_HA
_geom_hbond_distance_DA
_geom_hbond_angle_DHA
_geom_hbond_site_symmetry_A
_geom_hbond_publ_flag
O8 H8E O1 0.85(3) 1.74(3) 2.5749(17) 166(2) 4_575 yes
O9 H9E O1 0.83(3) 1.92(3) 2.7110(17) 161(2) 2_545 yes
O6 H6B O1 0.83(3) 1.88(3) 2.6938(17) 171(3) 2_545 yes
O9 H9D O10 0.83(3) 1.96(3) 2.7539(17) 161(3) 3 yes
O6 H6A O4 0.83(3) 2.12(3) 2.9322(17) 163(2) 2 yes

loop_
_geom_torsion_atom_site_label_1
_geom_torsion_atom_site_label_2
_geom_torsion_atom_site_label_3
_geom_torsion_atom_site_label_4
_geom_torsion
_geom_torsion_site_symmetry_1
_geom_torsion_site_symmetry_2
_geom_torsion_site_symmetry_3
_geom_torsion_site_symmetry_4
_geom_torsion_publ_flag
O1 C1 C2 C3 -179.63(15) . . . . ?
C6 C1 C2 C3 -0.1(2) . . . . ?
O1 C1 C2 C12 6.1(2) . . . 4_666 ?
C6 C1 C2 C12 -174.41(14) . . . 4_666 ?
C1 C2 C3 C4 1.7(3) . . . . ?
C12 C2 C3 C4 176.08(16) 4_666 . . . ?
C2 C3 C4 C5 -2.4(3) . . . . ?
C3 C4 C5 C6 1.4(3) . . . . ?
C3 C4 C5 O2 -177.48(15) . . . . ?
O2 C5 C6 C1 179.13(14) . . . . ?
C4 C5 C6 C1 0.2(3) . . . . ?
O1 C1 C6 C5 178.73(15) . . . . ?
C2 C1 C6 C5 -0.8(2) . . . . ?
O10 C10 C11 C12 25.5(3) . . . . ?
O7 C10 C11 C12 -156.12(17) 1_545 . . . ?
Na3 C10 C11 C12 165.4(3) . . . . ?
Na1 C10 C11 C12 -131.20(18) 1_545 . . . ?
C10 C11 C12 C2 5.4(3) . . . 4_565 ?
C10 C11 C12 C13 -176.32(16) . . . . ?
C6 C5 O2 C7 162.49(14) . . . . ?
C4 C5 O2 C7 -18.6(2) . . . . ?
C6 C5 O2 Na2 -38.63(17) . . . . ?
C4 C5 O2 Na2 140.28(14) . . . . ?
P1 C7 O2 C5 179.44(11) . . . . ?
P1 C7 O2 Na2 21.29(14) . . . . ?
C9 C8 O3 P1 -156.17(14) . . . . ?
C9 C8 O3 Na2 43.4(2) . . . 1_545 ?
O7 C10 O10 Na1 -76.5(3) 1_545 . . . ?
C11 C10 O10 Na1 101.7(2) . . . . ?
Na3 C10 O10 Na1 -68.02(19) . . . . ?
Na1 C10 O10 Na1 -133.53(18) 1_545 . . . ?
O7 C10 O10 Na3 -8.50(15) 1_545 . . . ?
C11 C10 O10 Na3 169.70(13) . . . . ?
Na1 C10 O10 Na3 -65.5(2) 1_545 . . . ?
Na3 O4 P1 O5 -48.00(11) . . . . ?
Na2 O4 P1 O5 -123.18(6) 1_545 . . . ?
Na3 O4 P1 O3 78.17(9) . . . . ?
Na2 O4 P1 O3 2.99(6) 1_545 . . . ?
Na3 O4 P1 C7 -172.50(8) . . . . ?
Na2 O4 P1 C7 112.32(7) 1_545 . . . ?
Na1 O5 P1 O4 33.04(12) . . . . ?
Na2 O5 P1 O4 -73.58(9) . . . . ?
Na1 O5 P1 O3 -89.02(9) . . . . ?
Na2 O5 P1 O3 164.36(6) . . . . ?
Na1 O5 P1 C7 160.26(9) . . . . ?
Na2 O5 P1 C7 53.64(8) . . . . ?
C8 O3 P1 O4 -168.06(12) . . . . ?
Na2 O3 P1 O4 -3.48(7) 1_545 . . . ?
C8 O3 P1 O5 -37.43(14) . . . . ?
Na2 O3 P1 O5 127.15(6) 1_545 . . . ?
C8 O3 P1 C7 75.67(14) . . . . ?
Na2 O3 P1 C7 -119.75(7) 1_545 . . . ?
O2 C7 P1 O4 82.73(12) . . . . ?
O2 C7 P1 O5 -49.08(12) . . . . ?
O2 C7 P1 O3 -166.84(10) . . . . ?
